data_7246758
loop_
_publ_author_name
'R A C Lima, Carlos F'
'Mague, Joel T.'
'Du, Yuchen'
'Pascal, Jr, Robert A'
'Santos, Lu&#xed;s M N B F'

_publ_section_title
;
 How great is the stabilization of crowded polyphenylbiphenyls by London
 dispersion?
;
_journal_issue 19
_journal_name_full 'Physical chemistry chemical physics : PCCP'
_journal_page_first 13359
_journal_page_last 13375
_journal_paper_doi 10.1039/d2cp05085d
_journal_volume 25
_journal_year 2023
_chemical_formula_moiety 'C72 H50, C6 H5 N O2'
_chemical_formula_sum 'C78 H55 N O2'
_chemical_formula_weight 1038.23
_chemical_name_systematic
;
 decaphenylbiphenyl nitrobenzene solvate
;
_space_group_crystal_system triclinic
_space_group_IT_number 2
_space_group_name_Hall '-P 1'
_space_group_name_H-M_alt 'P -1'
_atom_sites_solution_hydrogens geom
_atom_sites_solution_primary dual
_atom_sites_solution_secondary difmap
_audit_creation_method SHELXL-2018/3
_audit_update_record
;
2022-09-15 deposited with the CCDC.	2023-04-26 downloaded from the CCDC.
;
_cell_angle_alpha 87.797(2)
_cell_angle_beta 87.113(2)
_cell_angle_gamma 65.626(2)
_cell_formula_units_Z 2
_cell_length_a 11.0348(5)
_cell_length_b 11.8689(5)
_cell_length_c 23.7364(10)
_cell_measurement_reflns_used 9952
_cell_measurement_temperature 150(2)
_cell_measurement_theta_max 72.2204
_cell_measurement_theta_min 3.7298
_cell_volume 2827.6(2)
_computing_cell_refinement '<i>SAINT</i> (Bruker, 2016)'
_computing_data_collection '<i>APEX3</i> (Bruker, 2016)'
_computing_data_reduction '<i>SAINT</i>  (Bruker, 2016)'
_computing_molecular_graphics '<i>DIAMOND</i> (Brandenburg & Putz, 2012)'
_computing_publication_material '<i>SHELXTL</i> (Bruker, 2016)'
_computing_structure_refinement '<i>SHELXL 2018/3</i> (Sheldrick, 2015<i>b</i>)'
_computing_structure_solution '<i>SHELXT/5</i> (Sheldrick, 2015<i>a</i>)'
_diffrn_ambient_temperature 150(2)
_diffrn_detector_area_resol_mean 10.4167
_diffrn_measured_fraction_theta_full 0.954
_diffrn_measured_fraction_theta_max 0.932
_diffrn_measurement_device_type 'Bruker D8 VENTURE PHOTON 100 CMOS'
_diffrn_measurement_method '\w scans'
_diffrn_radiation_monochromator mirror
_diffrn_radiation_type CuK\a
_diffrn_radiation_wavelength 1.54178
_diffrn_reflns_av_R_equivalents 0.0559
_diffrn_reflns_av_unetI/netI 0.0720
_diffrn_reflns_Laue_measured_fraction_full 0.954
_diffrn_reflns_Laue_measured_fraction_max 0.932
_diffrn_reflns_limit_h_max 13
_diffrn_reflns_limit_h_min -12
_diffrn_reflns_limit_k_max 14
_diffrn_reflns_limit_k_min -14
_diffrn_reflns_limit_l_max 29
_diffrn_reflns_limit_l_min -28
_diffrn_reflns_number 21079
_diffrn_reflns_point_group_measured_fraction_full 0.954
_diffrn_reflns_point_group_measured_fraction_max 0.932
_diffrn_reflns_theta_full 68.000
_diffrn_reflns_theta_max 72.214
_diffrn_reflns_theta_min 3.730
_diffrn_source 'INCOATEC I\mS micro--focus source'
_exptl_absorpt_coefficient_mu 0.554
_exptl_absorpt_correction_T_max 0.99
_exptl_absorpt_correction_T_min 0.84
_exptl_absorpt_correction_type multi-scan
_exptl_absorpt_process_details '<i>SADABS</i> (Krause <i>et al.</i>, 2015)'
_exptl_crystal_colour colourless
_exptl_crystal_density_diffrn 1.219
_exptl_crystal_density_method 'not measured'
_exptl_crystal_description plate
_exptl_crystal_F_000 1092
_exptl_crystal_recrystallization_method 'Re-crystallisation from solvent: nitrobenzene'
_exptl_crystal_size_max 0.343
_exptl_crystal_size_mid 0.321
_exptl_crystal_size_min 0.023
_exptl_transmission_factor_max 0.864
_exptl_transmission_factor_min 0.732
_refine_diff_density_max 0.283
_refine_diff_density_min -0.292
_refine_diff_density_rms 0.052
_refine_ls_extinction_method none
_refine_ls_goodness_of_fit_ref 1.056
_refine_ls_hydrogen_treatment constr
_refine_ls_matrix_type full
_refine_ls_number_parameters 788
_refine_ls_number_reflns 10412
_refine_ls_number_restraints 52
_refine_ls_restrained_S_all 1.055
_refine_ls_R_factor_all 0.0992
_refine_ls_R_factor_gt 0.0672
_refine_ls_shift/su_max 0.000
_refine_ls_shift/su_mean 0.000
_refine_ls_structure_factor_coef Fsqd
_refine_ls_weighting_details 'w=1/[\s^2^(Fo^2^)+(0.0492P)^2^+1.9295P] where P=(Fo^2^+2Fc^2^)/3'
_refine_ls_weighting_scheme calc
_refine_ls_wR_factor_gt 0.1393
_refine_ls_wR_factor_ref 0.1590
_reflns_Friedel_coverage 0.000
_reflns_number_gt 7220
_reflns_number_total 10412
_reflns_threshold_expression 'I > 2\s(I)'
_cod_data_source_file d2cp05085d2.cif
_cod_data_source_block RAP188_0m_a
_cod_depositor_comments 'Adding full bibliography for 7246757--7246760.cif.'
_cod_database_code 7246758
_shelx_shelxl_version_number 2018/3
_shelx_space_group_comment
;
The symmetry employed for this shelxl refinement is uniquely defined
by the following loop, which should always be used as a source of
symmetry information in preference to the above space-group names.
They are only intended as comments.
;
_shelx_estimated_absorpt_t_min 0.833
_shelx_estimated_absorpt_t_max 0.987

loop_
_space_group_symop_operation_xyz
'x, y, z'
'-x, -y, -z'

loop_
_atom_site_label
_atom_site_type_symbol
_atom_site_fract_x
_atom_site_fract_y
_atom_site_fract_z
_atom_site_U_iso_or_equiv
_atom_site_adp_type
_atom_site_occupancy
_atom_site_site_symmetry_order
_atom_site_calc_flag
_atom_site_refinement_flags_posn
_atom_site_refinement_flags_adp
_atom_site_refinement_flags_occupancy
_atom_site_disorder_assembly
_atom_site_disorder_group
C1 C 0.4239(2) 0.4418(2) 0.24601(10) 0.0220(5) Uani 1 1 d . . . . .
C2 C 0.5237(2) 0.3284(2) 0.26356(9) 0.0218(5) Uani 1 1 d . . . . .
C3 C 0.5117(2) 0.2791(2) 0.31718(10) 0.0252(5) Uani 1 1 d . . . . .
C4 C 0.4055(2) 0.3473(2) 0.35492(10) 0.0254(5) Uani 1 1 d . . . . .
C5 C 0.3074(2) 0.4618(2) 0.33739(10) 0.0252(5) Uani 1 1 d . . . . .
C6 C 0.3143(2) 0.5082(2) 0.28283(10) 0.0223(5) Uani 1 1 d . . . . .
C7 C 0.4297(2) 0.5050(2) 0.19035(9) 0.0208(5) Uani 1 1 d . . . . .
C8 C 0.3519(2) 0.5052(2) 0.14509(10) 0.0215(5) Uani 1 1 d . . . . .
C9 C 0.3259(2) 0.5968(2) 0.10228(10) 0.0220(5) Uani 1 1 d . . . . .
C10 C 0.3816(2) 0.6844(2) 0.10408(10) 0.0228(5) Uani 1 1 d . . . . .
C11 C 0.4768(2) 0.6702(2) 0.14402(9) 0.0217(5) Uani 1 1 d . . . . .
C12 C 0.5016(2) 0.5795(2) 0.18707(9) 0.0217(5) Uani 1 1 d . . . . .
C13 C 0.6470(2) 0.2646(2) 0.22718(10) 0.0230(5) Uani 1 1 d . . . . .
C14 C 0.6423(2) 0.2385(2) 0.17116(10) 0.0264(5) Uani 1 1 d . . . . .
H14 H 0.558450 0.258293 0.155258 0.032 Uiso 1 1 calc R U . . .
C15 C 0.7587(3) 0.1836(2) 0.13758(11) 0.0307(6) Uani 1 1 d . . . . .
H15 H 0.753767 0.167473 0.099068 0.037 Uiso 1 1 calc R U . . .
C16 C 0.8810(3) 0.1530(2) 0.16080(12) 0.0337(6) Uani 1 1 d . . . . .
H16 H 0.960599 0.115570 0.138310 0.040 Uiso 1 1 calc R U . . .
C17 C 0.8870(2) 0.1769(2) 0.21663(12) 0.0326(6) Uani 1 1 d . . . . .
H17 H 0.971152 0.154908 0.232622 0.039 Uiso 1 1 calc R U . . .
C18 C 0.7713(2) 0.2328(2) 0.24992(11) 0.0278(5) Uani 1 1 d . . . . .
H18 H 0.776868 0.249467 0.288299 0.033 Uiso 1 1 calc R U . . .
C19 C 0.6061(2) 0.1498(2) 0.33326(11) 0.0286(5) Uani 1 1 d . . . . .
C20 C 0.6908(3) 0.1237(3) 0.37765(12) 0.0386(7) Uani 1 1 d . . . . .
H20 H 0.692434 0.188863 0.399170 0.046 Uiso 1 1 calc R U . . .
C21 C 0.7740(3) 0.0008(3) 0.39064(13) 0.0504(8) Uani 1 1 d . . . . .
H21 H 0.833006 -0.017292 0.420811 0.060 Uiso 1 1 calc R U . . .
C22 C 0.7711(3) -0.0945(3) 0.35996(15) 0.0534(9) Uani 1 1 d . . . . .
H22 H 0.828038 -0.177744 0.369003 0.064 Uiso 1 1 calc R U . . .
C23 C 0.6860(3) -0.0690(3) 0.31653(14) 0.0470(8) Uani 1 1 d . . . . .
H23 H 0.682823 -0.134562 0.295812 0.056 Uiso 1 1 calc R U . . .
C24 C 0.6045(3) 0.0529(2) 0.30282(12) 0.0357(6) Uani 1 1 d . . . . .
H24 H 0.546885 0.070242 0.272193 0.043 Uiso 1 1 calc R U . . .
C25 C 0.4006(2) 0.3010(2) 0.41430(10) 0.0297(6) Uani 1 1 d . . . . .
C26 C 0.4187(3) 0.3638(3) 0.45839(12) 0.0421(7) Uani 1 1 d . . . . .
H26 H 0.434268 0.436012 0.450819 0.050 Uiso 1 1 calc R U . . .
C27 C 0.4146(4) 0.3232(3) 0.51356(13) 0.0560(9) Uani 1 1 d . . . . .
H27 H 0.427927 0.367113 0.543533 0.067 Uiso 1 1 calc R U . . .
C28 C 0.3911(3) 0.2189(3) 0.52518(13) 0.0536(9) Uani 1 1 d . . . . .
H28 H 0.387775 0.191254 0.563085 0.064 Uiso 1 1 calc R U . . .
C29 C 0.3726(3) 0.1555(3) 0.48164(12) 0.0416(7) Uani 1 1 d . . . . .
H29 H 0.356293 0.083741 0.489539 0.050 Uiso 1 1 calc R U . . .
C30 C 0.3775(2) 0.1953(3) 0.42618(11) 0.0332(6) Uani 1 1 d . . . . .
H30 H 0.365065 0.150639 0.396270 0.040 Uiso 1 1 calc R U . . .
C31 C 0.1956(2) 0.5331(2) 0.37764(10) 0.0294(6) Uani 1 1 d . . . . .
C32 C 0.1020(2) 0.4877(3) 0.39577(11) 0.0368(6) Uani 1 1 d . . . . .
H32 H 0.108910 0.410879 0.382297 0.044 Uiso 1 1 calc R U . . .
C33 C -0.0018(3) 0.5542(3) 0.43351(12) 0.0468(8) Uani 1 1 d . . . . .
H33 H -0.066216 0.523415 0.445167 0.056 Uiso 1 1 calc R U . . .
C34 C -0.0109(3) 0.6645(3) 0.45388(13) 0.0551(9) Uani 1 1 d . . . . .
H34 H -0.080521 0.709042 0.480215 0.066 Uiso 1 1 calc R U . . .
C35 C 0.0811(3) 0.7104(3) 0.43608(14) 0.0552(9) Uani 1 1 d . . . . .
H35 H 0.074956 0.786518 0.450172 0.066 Uiso 1 1 calc R U . . .
C36 C 0.1823(3) 0.6455(3) 0.39770(12) 0.0430(7) Uani 1 1 d . . . . .
H36 H 0.243775 0.678932 0.384869 0.052 Uiso 1 1 calc R U . . .
C37 C 0.2020(2) 0.6256(2) 0.26354(10) 0.0239(5) Uani 1 1 d . . . . .
C38 C 0.0747(2) 0.6270(2) 0.26119(10) 0.0277(5) Uani 1 1 d . . . . .
H38 H 0.061196 0.555568 0.273022 0.033 Uiso 1 1 calc R U . . .
C39 C -0.0319(2) 0.7308(2) 0.24193(12) 0.0350(6) Uani 1 1 d . . . . .
H39 H -0.116575 0.728673 0.239357 0.042 Uiso 1 1 calc R U . . .
C40 C -0.0154(3) 0.8374(3) 0.22644(13) 0.0386(7) Uani 1 1 d . . . . .
H40 H -0.088317 0.908759 0.213466 0.046 Uiso 1 1 calc R U . . .
C41 C 0.1084(3) 0.8385(3) 0.23011(12) 0.0357(6) Uani 1 1 d . . . . .
H41 H 0.120200 0.911786 0.220253 0.043 Uiso 1 1 calc R U . . .
C42 C 0.2158(2) 0.7340(2) 0.24802(11) 0.0287(5) Uani 1 1 d . . . . .
H42 H 0.300534 0.736406 0.249720 0.034 Uiso 1 1 calc R U . . .
C43 C 0.3050(2) 0.4040(2) 0.13879(10) 0.0228(5) Uani 1 1 d . . . . .
C44 C 0.2259(2) 0.3738(2) 0.17880(11) 0.0313(6) Uani 1 1 d . . . . .
H44 H 0.200030 0.417300 0.213222 0.038 Uiso 1 1 calc R U . . .
C45 C 0.1845(3) 0.2805(3) 0.16884(12) 0.0375(6) Uani 1 1 d . . . . .
H45 H 0.129825 0.261662 0.196419 0.045 Uiso 1 1 calc R U . . .
C46 C 0.2216(3) 0.2153(2) 0.11958(12) 0.0348(6) Uani 1 1 d . . . . .
H46 H 0.192143 0.152410 0.112952 0.042 Uiso 1 1 calc R U . . .
C47 C 0.3019(3) 0.2422(2) 0.07999(11) 0.0318(6) Uani 1 1 d . . . . .
H47 H 0.329454 0.196662 0.046152 0.038 Uiso 1 1 calc R U . . .
C48 C 0.3425(2) 0.3356(2) 0.08947(10) 0.0276(5) Uani 1 1 d . . . . .
H48 H 0.397388 0.353490 0.061674 0.033 Uiso 1 1 calc R U . . .
C49 C 0.2381(2) 0.6045(2) 0.05506(10) 0.0271(5) Uani 1 1 d . . . . .
C50 C 0.1056(3) 0.6238(2) 0.06559(13) 0.0349(6) Uani 1 1 d . . . . .
H50 H 0.070031 0.631809 0.103242 0.042 Uiso 1 1 calc R U . . .
C51 C 0.0261(3) 0.6312(3) 0.02113(16) 0.0508(8) Uani 1 1 d . . . . .
H51 H -0.064456 0.645284 0.028458 0.061 Uiso 1 1 calc R U . . .
C52 C 0.0767(4) 0.6183(3) -0.03364(15) 0.0566(10) Uani 1 1 d . . . . .
H52 H 0.021769 0.622261 -0.063863 0.068 Uiso 1 1 calc R U . . .
C53 C 0.2075(4) 0.5997(3) -0.04444(13) 0.0497(8) Uani 1 1 d . . . . .
H53 H 0.242700 0.591339 -0.082170 0.060 Uiso 1 1 calc R U . . .
C54 C 0.2873(3) 0.5932(2) -0.00034(11) 0.0348(6) Uani 1 1 d . . . . .
H54 H 0.377179 0.580818 -0.008074 0.042 Uiso 1 1 calc R U . . .
C55 C 0.3322(2) 0.7958(2) 0.06564(10) 0.0243(5) Uani 1 1 d . . . . .
C56 C 0.1978(2) 0.8787(2) 0.06968(10) 0.0285(5) Uani 1 1 d . . . . .
H56 H 0.139480 0.861950 0.096094 0.034 Uiso 1 1 calc R U . . .
C57 C 0.1486(3) 0.9843(2) 0.03597(11) 0.0329(6) Uani 1 1 d . . . . .
H57 H 0.057265 1.039426 0.039336 0.039 Uiso 1 1 calc R U . . .
C58 C 0.2326(3) 1.0094(2) -0.00266(11) 0.0360(6) Uani 1 1 d . . . . .
H58 H 0.199096 1.081699 -0.026037 0.043 Uiso 1 1 calc R U . . .
C59 C 0.3660(3) 0.9289(3) -0.00716(11) 0.0340(6) Uani 1 1 d . . . . .
H59 H 0.423886 0.945908 -0.033716 0.041 Uiso 1 1 calc R U . . .
C60 C 0.4152(2) 0.8234(2) 0.02699(10) 0.0286(5) Uani 1 1 d . . . . .
H60 H 0.506958 0.769312 0.023893 0.034 Uiso 1 1 calc R U . . .
C61 C 0.5388(2) 0.7603(2) 0.14523(10) 0.0241(5) Uani 1 1 d . . . . .
C62 C 0.4648(3) 0.8789(2) 0.16501(11) 0.0313(6) Uani 1 1 d . . . . .
H62 H 0.374477 0.902033 0.177174 0.038 Uiso 1 1 calc R U . . .
C63 C 0.5207(3) 0.9640(3) 0.16726(12) 0.0386(7) Uani 1 1 d . . . . .
H63 H 0.468321 1.045202 0.180248 0.046 Uiso 1 1 calc R U . . .
C64 C 0.6523(3) 0.9308(3) 0.15064(12) 0.0401(7) Uani 1 1 d . . . . .
H64 H 0.691681 0.987964 0.153163 0.048 Uiso 1 1 calc R U . . .
C65 C 0.7261(3) 0.8142(3) 0.13038(12) 0.0375(7) Uani 1 1 d . . . . .
H65 H 0.816677 0.791315 0.118708 0.045 Uiso 1 1 calc R U . . .
C66 C 0.6700(2) 0.7296(2) 0.12680(11) 0.0303(6) Uani 1 1 d . . . . .
H66 H 0.721420 0.650226 0.111668 0.036 Uiso 1 1 calc R U . . .
C67 C 0.6019(2) 0.5653(2) 0.23027(10) 0.0233(5) Uani 1 1 d . . . . .
C68 C 0.7369(2) 0.5060(2) 0.21495(11) 0.0290(5) Uani 1 1 d . . . . .
H68 H 0.762852 0.473811 0.178117 0.035 Uiso 1 1 calc R U . . .
C69 C 0.8335(3) 0.4935(3) 0.25253(12) 0.0351(6) Uani 1 1 d . . . . .
H69 H 0.924878 0.452926 0.241236 0.042 Uiso 1 1 calc R U . . .
C70 C 0.7988(3) 0.5392(3) 0.30611(12) 0.0411(7) Uani 1 1 d . . . . .
H70 H 0.865360 0.530936 0.331805 0.049 Uiso 1 1 calc R U . . .
C71 C 0.6650(3) 0.5975(3) 0.32201(12) 0.0489(8) Uani 1 1 d . . . . .
H71 H 0.639630 0.629256 0.358940 0.059 Uiso 1 1 calc R U . . .
C72 C 0.5684(3) 0.6097(3) 0.28456(11) 0.0395(7) Uani 1 1 d . . . . .
H72 H 0.477185 0.649304 0.296249 0.047 Uiso 1 1 calc R U . . .
O1 O 1.0818(5) -0.2619(5) 0.6013(3) 0.155(3) Uani 0.759(5) 1 d D U P A 1
O2 O 1.0363(5) -0.1103(5) 0.54208(16) 0.173(3) Uani 0.759(5) 1 d D U P A 1
N1 N 1.0103(3) -0.1580(4) 0.58473(14) 0.110(2) Uani 0.759(5) 1 d D U P A 1
C73 C 0.8878(3) -0.0875(3) 0.61740(13) 0.0661(18) Uani 0.759(5) 1 d DG U P A 1
C74 C 0.7970(4) 0.0255(3) 0.59674(15) 0.084(2) Uani 0.759(5) 1 d DG U P A 1
H74 H 0.813970 0.056585 0.561149 0.101 Uiso 0.759(5) 1 calc R U P A 1
C75 C 0.6813(3) 0.0929(3) 0.62815(19) 0.0839(19) Uani 0.759(5) 1 d G U P A 1
H75 H 0.619261 0.170062 0.614028 0.101 Uiso 0.759(5) 1 calc R U P A 1
C76 C 0.6565(4) 0.0473(4) 0.68022(19) 0.076(2) Uani 0.759(5) 1 d G U P A 1
H76 H 0.577411 0.093380 0.701687 0.092 Uiso 0.759(5) 1 calc R U P A 1
C77 C 0.7473(4) -0.0656(4) 0.70088(14) 0.0724(17) Uani 0.759(5) 1 d G U P A 1
H77 H 0.730269 -0.096779 0.736470 0.087 Uiso 0.759(5) 1 calc R U P A 1
C78 C 0.8629(3) -0.1331(3) 0.66947(13) 0.0638(14) Uani 0.759(5) 1 d DG U P A 1
H78 H 0.924980 -0.210258 0.683592 0.077 Uiso 0.759(5) 1 calc R U P A 1
O1A O 0.9458(15) -0.2720(9) 0.6818(5) 0.187(12) Uani 0.241(5) 1 d D U P A 2
O2A O 1.0414(15) -0.2538(12) 0.6033(7) 0.178(13) Uani 0.241(5) 1 d D U P A 2
N1A N 0.9526(9) -0.2128(7) 0.6395(4) 0.100(6) Uani 0.241(5) 1 d D U P A 2
C73A C 0.8500(10) -0.0873(7) 0.6317(4) 0.068(5) Uani 0.241(5) 1 d DG U P A 2
C74A C 0.8447(11) -0.0239(8) 0.5808(4) 0.059(4) Uani 0.241(5) 1 d DG U P A 2
H74A H 0.910573 -0.060206 0.551753 0.071 Uiso 0.241(5) 1 calc R U P A 2
C75A C 0.7431(13) 0.0927(8) 0.5724(5) 0.081(5) Uani 0.241(5) 1 d G U P A 2
H75A H 0.739527 0.136017 0.537559 0.097 Uiso 0.241(5) 1 calc R U P A 2
C76A C 0.6468(14) 0.1458(10) 0.6149(7) 0.122(11) Uani 0.241(5) 1 d G U P A 2
H76A H 0.577383 0.225446 0.609087 0.146 Uiso 0.241(5) 1 calc R U P A 2
C77A C 0.6521(14) 0.0823(12) 0.6658(6) 0.104(8) Uani 0.241(5) 1 d G U P A 2
H77A H 0.586285 0.118652 0.694810 0.125 Uiso 0.241(5) 1 calc R U P A 2
C78A C 0.7537(11) -0.0342(9) 0.6742(4) 0.076(5) Uani 0.241(5) 1 d DG U P A 2
H78A H 0.757331 -0.077571 0.709005 0.091 Uiso 0.241(5) 1 calc R U P A 2

loop_
_atom_site_aniso_label
_atom_site_aniso_U_11
_atom_site_aniso_U_22
_atom_site_aniso_U_33
_atom_site_aniso_U_23
_atom_site_aniso_U_13
_atom_site_aniso_U_12
C1 0.0207(11) 0.0263(12) 0.0211(12) -0.0004(10) -0.0002(9) -0.0120(10)
C2 0.0203(11) 0.0268(12) 0.0200(11) -0.0003(9) 0.0001(9) -0.0116(10)
C3 0.0217(12) 0.0298(13) 0.0247(12) 0.0040(10) -0.0023(9) -0.0114(11)
C4 0.0233(12) 0.0303(13) 0.0225(12) 0.0019(10) -0.0003(9) -0.0113(11)
C5 0.0201(11) 0.0313(13) 0.0245(12) -0.0013(10) -0.0001(9) -0.0107(11)
C6 0.0181(11) 0.0263(12) 0.0237(12) 0.0003(10) -0.0009(9) -0.0105(10)
C7 0.0177(11) 0.0222(11) 0.0224(12) -0.0007(9) 0.0007(9) -0.0083(10)
C8 0.0179(11) 0.0235(12) 0.0245(12) -0.0011(10) 0.0007(9) -0.0100(10)
C9 0.0173(11) 0.0265(12) 0.0226(12) -0.0019(10) -0.0005(9) -0.0094(10)
C10 0.0223(11) 0.0265(12) 0.0224(12) -0.0006(10) 0.0006(9) -0.0130(10)
C11 0.0204(11) 0.0255(12) 0.0213(12) -0.0025(10) 0.0012(9) -0.0117(10)
C12 0.0192(11) 0.0257(12) 0.0214(12) -0.0023(10) 0.0031(9) -0.0106(10)
C13 0.0215(11) 0.0223(11) 0.0273(12) -0.0007(10) 0.0030(9) -0.0114(10)
C14 0.0250(12) 0.0260(12) 0.0293(13) -0.0007(10) 0.0000(10) -0.0117(11)
C15 0.0334(14) 0.0304(13) 0.0303(14) -0.0038(11) 0.0058(11) -0.0155(12)
C16 0.0280(13) 0.0285(13) 0.0422(16) -0.0048(12) 0.0140(11) -0.0105(12)
C17 0.0217(12) 0.0321(14) 0.0447(16) 0.0028(12) 0.0019(11) -0.0125(11)
C18 0.0234(12) 0.0301(13) 0.0300(13) 0.0029(11) -0.0004(10) -0.0116(11)
C19 0.0229(12) 0.0295(13) 0.0293(13) 0.0073(11) 0.0020(10) -0.0078(11)
C20 0.0306(14) 0.0431(16) 0.0357(15) 0.0080(13) -0.0016(11) -0.0093(13)
C21 0.0367(16) 0.055(2) 0.0425(18) 0.0198(16) -0.0061(13) -0.0033(15)
C22 0.0476(19) 0.0353(17) 0.056(2) 0.0119(15) 0.0104(16) 0.0017(15)
C23 0.0476(18) 0.0317(15) 0.054(2) 0.0027(14) 0.0085(15) -0.0104(14)
C24 0.0336(14) 0.0306(14) 0.0405(16) 0.0039(12) 0.0015(11) -0.0116(12)
C25 0.0214(12) 0.0353(14) 0.0269(13) 0.0064(11) -0.0004(10) -0.0068(11)
C26 0.0502(18) 0.0474(17) 0.0285(15) 0.0041(13) -0.0027(12) -0.0201(15)
C27 0.075(2) 0.070(2) 0.0273(16) 0.0008(16) -0.0021(15) -0.034(2)
C28 0.0517(19) 0.073(2) 0.0310(16) 0.0139(16) 0.0012(14) -0.0224(18)
C29 0.0324(15) 0.0477(17) 0.0411(17) 0.0175(14) 0.0024(12) -0.0149(14)
C30 0.0260(13) 0.0396(15) 0.0320(14) 0.0056(12) 0.0001(10) -0.0123(12)
C31 0.0225(12) 0.0361(14) 0.0216(12) 0.0049(11) 0.0011(9) -0.0049(11)
C32 0.0244(13) 0.0527(18) 0.0292(14) 0.0064(13) -0.0019(10) -0.0123(13)
C33 0.0243(14) 0.075(2) 0.0297(15) 0.0131(15) 0.0022(11) -0.0104(15)
C34 0.0387(17) 0.064(2) 0.0353(17) -0.0002(16) 0.0113(13) 0.0046(17)
C35 0.055(2) 0.051(2) 0.0423(19) -0.0115(15) 0.0127(15) -0.0049(17)
C36 0.0423(16) 0.0410(16) 0.0382(16) -0.0042(13) 0.0074(13) -0.0103(14)
C37 0.0221(12) 0.0272(12) 0.0208(12) -0.0009(10) 0.0014(9) -0.0086(11)
C38 0.0250(12) 0.0283(13) 0.0303(13) 0.0013(11) -0.0002(10) -0.0118(11)
C39 0.0217(13) 0.0355(15) 0.0451(16) 0.0031(13) -0.0042(11) -0.0093(12)
C40 0.0272(14) 0.0302(14) 0.0508(18) 0.0084(13) -0.0027(12) -0.0050(12)
C41 0.0311(14) 0.0292(14) 0.0452(17) 0.0049(12) 0.0026(12) -0.0118(12)
C42 0.0227(12) 0.0292(13) 0.0327(14) 0.0009(11) 0.0002(10) -0.0093(11)
C43 0.0175(11) 0.0241(12) 0.0283(13) 0.0001(10) -0.0025(9) -0.0099(10)
C44 0.0305(13) 0.0324(14) 0.0364(15) -0.0063(11) 0.0054(11) -0.0188(12)
C45 0.0353(14) 0.0413(16) 0.0444(17) -0.0020(13) 0.0050(12) -0.0249(13)
C46 0.0331(14) 0.0320(14) 0.0483(17) -0.0055(12) -0.0020(12) -0.0220(12)
C47 0.0307(13) 0.0338(14) 0.0360(15) -0.0059(12) -0.0024(11) -0.0178(12)
C48 0.0260(12) 0.0305(13) 0.0289(13) 0.0008(11) -0.0013(10) -0.0144(11)
C49 0.0320(13) 0.0238(12) 0.0294(13) 0.0040(10) -0.0084(10) -0.0149(11)
C50 0.0303(14) 0.0318(14) 0.0470(17) 0.0034(12) -0.0114(12) -0.0164(12)
C51 0.0432(17) 0.0423(17) 0.075(2) 0.0080(16) -0.0303(16) -0.0230(15)
C52 0.074(2) 0.0469(19) 0.061(2) 0.0138(16) -0.0468(19) -0.0332(18)
C53 0.085(3) 0.0431(17) 0.0334(16) 0.0061(13) -0.0223(16) -0.0376(18)
C54 0.0494(16) 0.0345(14) 0.0282(14) 0.0050(11) -0.0094(12) -0.0245(13)
C55 0.0280(12) 0.0264(12) 0.0220(12) -0.0007(10) -0.0042(9) -0.0143(11)
C56 0.0270(13) 0.0306(13) 0.0295(13) -0.0003(11) -0.0029(10) -0.0132(11)
C57 0.0335(14) 0.0303(14) 0.0316(14) -0.0015(11) -0.0064(11) -0.0093(12)
C58 0.0475(17) 0.0274(13) 0.0332(15) 0.0050(11) -0.0111(12) -0.0148(13)
C59 0.0423(15) 0.0388(15) 0.0275(14) 0.0056(12) -0.0024(11) -0.0237(14)
C60 0.0281(13) 0.0343(14) 0.0266(13) 0.0024(11) -0.0036(10) -0.0159(12)
C61 0.0260(12) 0.0287(13) 0.0224(12) 0.0026(10) -0.0036(9) -0.0159(11)
C62 0.0319(13) 0.0368(14) 0.0309(14) -0.0036(11) -0.0033(10) -0.0191(12)
C63 0.0489(17) 0.0284(14) 0.0447(17) -0.0025(12) -0.0113(13) -0.0210(13)
C64 0.0467(17) 0.0388(16) 0.0480(17) 0.0104(13) -0.0155(13) -0.0302(14)
C65 0.0307(14) 0.0428(16) 0.0478(17) 0.0135(13) -0.0075(12) -0.0245(13)
C66 0.0266(13) 0.0306(13) 0.0365(14) 0.0055(11) -0.0014(10) -0.0151(11)
C67 0.0239(12) 0.0245(12) 0.0253(12) 0.0009(10) -0.0022(9) -0.0138(10)
C68 0.0259(12) 0.0338(14) 0.0294(13) -0.0004(11) -0.0019(10) -0.0144(12)
C69 0.0235(13) 0.0411(15) 0.0443(16) 0.0012(13) -0.0063(11) -0.0164(12)
C70 0.0361(15) 0.0589(19) 0.0380(16) 0.0060(14) -0.0155(12) -0.0284(15)
C71 0.0467(17) 0.082(2) 0.0265(15) -0.0099(15) -0.0036(12) -0.0344(18)
C72 0.0288(14) 0.0599(19) 0.0312(15) -0.0070(13) 0.0003(11) -0.0195(14)
O1 0.095(5) 0.176(7) 0.200(8) -0.086(5) 0.024(4) -0.058(4)
O2 0.254(8) 0.299(8) 0.079(3) -0.089(4) 0.076(4) -0.229(7)
N1 0.114(5) 0.159(6) 0.096(4) -0.068(4) 0.020(4) -0.093(5)
C73 0.070(4) 0.085(5) 0.065(4) -0.013(3) -0.005(3) -0.052(3)
C74 0.138(7) 0.083(5) 0.064(4) 0.008(4) -0.023(4) -0.078(5)
C75 0.078(4) 0.071(4) 0.116(6) 0.003(4) -0.033(4) -0.042(4)
C76 0.065(4) 0.072(4) 0.105(5) -0.006(4) -0.022(3) -0.040(3)
C77 0.072(4) 0.085(4) 0.069(4) -0.007(3) -0.004(3) -0.041(3)
C78 0.065(3) 0.078(4) 0.053(3) -0.003(3) -0.024(2) -0.032(3)
O1A 0.30(3) 0.095(13) 0.111(12) 0.011(10) -0.117(13) -0.009(15)
O2A 0.073(14) 0.16(2) 0.25(3) -0.134(18) 0.016(13) 0.010(15)
N1A 0.088(11) 0.072(11) 0.115(13) -0.038(8) -0.047(9) 0.000(9)
C73A 0.050(9) 0.072(12) 0.092(13) -0.018(8) -0.037(8) -0.028(8)
C74A 0.047(8) 0.046(9) 0.090(11) -0.033(8) -0.004(8) -0.022(6)
C75A 0.080(12) 0.044(9) 0.113(14) -0.020(8) -0.021(9) -0.016(8)
C76A 0.071(14) 0.107(19) 0.124(18) -0.023(11) -0.038(11) 0.032(13)
C77A 0.072(14) 0.089(14) 0.17(2) -0.020(15) 0.028(15) -0.058(9)
C78A 0.093(13) 0.098(13) 0.072(11) -0.008(10) -0.015(9) -0.072(10)

loop_
_atom_type_symbol
_atom_type_description
_atom_type_scat_dispersion_real
_atom_type_scat_dispersion_imag
_atom_type_scat_source
C C 0.0181 0.0091 'International Tables Vol C Tables 4.2.6.8 and 6.1.1.4'
H H 0.0000 0.0000 'International Tables Vol C Tables 4.2.6.8 and 6.1.1.4'
N N 0.0311 0.0180 'International Tables Vol C Tables 4.2.6.8 and 6.1.1.4'
O O 0.0492 0.0322 'International Tables Vol C Tables 4.2.6.8 and 6.1.1.4'

loop_
_geom_angle_atom_site_label_1
_geom_angle_atom_site_label_2
_geom_angle_atom_site_label_3
_geom_angle
_geom_angle_site_symmetry_1
_geom_angle_site_symmetry_3
_geom_angle_publ_flag
C2 C1 C6 120.4(2) . . ?
C2 C1 C7 123.7(2) . . ?
C6 C1 C7 115.7(2) . . ?
C3 C2 C1 119.5(2) . . ?
C3 C2 C13 119.8(2) . . ?
C1 C2 C13 120.5(2) . . ?
C2 C3 C4 120.2(2) . . ?
C2 C3 C19 120.1(2) . . ?
C4 C3 C19 119.5(2) . . ?
C5 C4 C3 119.7(2) . . ?
C5 C4 C25 120.0(2) . . ?
C3 C4 C25 120.3(2) . . ?
C6 C5 C4 120.4(2) . . ?
C6 C5 C31 120.3(2) . . ?
C4 C5 C31 119.3(2) . . ?
C5 C6 C1 119.6(2) . . ?
C5 C6 C37 119.2(2) . . ?
C1 C6 C37 121.2(2) . . ?
C8 C7 C12 119.7(2) . . ?
C8 C7 C1 122.00(19) . . ?
C12 C7 C1 117.7(2) . . ?
C7 C8 C9 119.3(2) . . ?
C7 C8 C43 121.6(2) . . ?
C9 C8 C43 118.9(2) . . ?
C8 C9 C10 119.9(2) . . ?
C8 C9 C49 121.1(2) . . ?
C10 C9 C49 119.0(2) . . ?
C11 C10 C9 119.9(2) . . ?
C11 C10 C55 120.6(2) . . ?
C9 C10 C55 119.4(2) . . ?
C10 C11 C12 119.6(2) . . ?
C10 C11 C61 120.2(2) . . ?
C12 C11 C61 119.8(2) . . ?
C11 C12 C7 119.9(2) . . ?
C11 C12 C67 119.7(2) . . ?
C7 C12 C67 120.4(2) . . ?
C14 C13 C18 118.4(2) . . ?
C14 C13 C2 122.4(2) . . ?
C18 C13 C2 119.1(2) . . ?
C13 C14 C15 121.2(2) . . ?
C13 C14 H14 119.4 . . ?
C15 C14 H14 119.4 . . ?
C16 C15 C14 119.6(2) . . ?
C16 C15 H15 120.2 . . ?
C14 C15 H15 120.2 . . ?
C17 C16 C15 119.7(2) . . ?
C17 C16 H16 120.1 . . ?
C15 C16 H16 120.1 . . ?
C16 C17 C18 120.8(2) . . ?
C16 C17 H17 119.6 . . ?
C18 C17 H17 119.6 . . ?
C17 C18 C13 120.3(2) . . ?
C17 C18 H18 119.9 . . ?
C13 C18 H18 119.9 . . ?
C20 C19 C24 119.1(2) . . ?
C20 C19 C3 123.0(2) . . ?
C24 C19 C3 117.8(2) . . ?
C19 C20 C21 119.6(3) . . ?
C19 C20 H20 120.2 . . ?
C21 C20 H20 120.2 . . ?
C22 C21 C20 120.5(3) . . ?
C22 C21 H21 119.8 . . ?
C20 C21 H21 119.8 . . ?
C23 C22 C21 120.0(3) . . ?
C23 C22 H22 120.0 . . ?
C21 C22 H22 120.0 . . ?
C22 C23 C24 119.8(3) . . ?
C22 C23 H23 120.1 . . ?
C24 C23 H23 120.1 . . ?
C19 C24 C23 120.9(3) . . ?
C19 C24 H24 119.5 . . ?
C23 C24 H24 119.5 . . ?
C26 C25 C30 118.8(2) . . ?
C26 C25 C4 119.7(2) . . ?
C30 C25 C4 121.5(2) . . ?
C25 C26 C27 120.8(3) . . ?
C25 C26 H26 119.6 . . ?
C27 C26 H26 119.6 . . ?
C28 C27 C26 120.2(3) . . ?
C28 C27 H27 119.9 . . ?
C26 C27 H27 119.9 . . ?
C29 C28 C27 119.6(3) . . ?
C29 C28 H28 120.2 . . ?
C27 C28 H28 120.2 . . ?
C28 C29 C30 120.5(3) . . ?
C28 C29 H29 119.8 . . ?
C30 C29 H29 119.8 . . ?
C29 C30 C25 120.0(3) . . ?
C29 C30 H30 120.0 . . ?
C25 C30 H30 120.0 . . ?
C36 C31 C32 118.3(3) . . ?
C36 C31 C5 121.0(2) . . ?
C32 C31 C5 120.6(3) . . ?
C31 C32 C33 120.5(3) . . ?
C31 C32 H32 119.8 . . ?
C33 C32 H32 119.8 . . ?
C34 C33 C32 119.9(3) . . ?
C34 C33 H33 120.0 . . ?
C32 C33 H33 120.0 . . ?
C33 C34 C35 120.0(3) . . ?
C33 C34 H34 120.0 . . ?
C35 C34 H34 120.0 . . ?
C34 C35 C36 119.9(3) . . ?
C34 C35 H35 120.1 . . ?
C36 C35 H35 120.1 . . ?
C31 C36 C35 121.3(3) . . ?
C31 C36 H36 119.4 . . ?
C35 C36 H36 119.4 . . ?
C42 C37 C38 117.3(2) . . ?
C42 C37 C6 124.2(2) . . ?
C38 C37 C6 118.4(2) . . ?
C39 C38 C37 121.3(2) . . ?
C39 C38 H38 119.4 . . ?
C37 C38 H38 119.4 . . ?
C40 C39 C38 120.3(2) . . ?
C40 C39 H39 119.9 . . ?
C38 C39 H39 119.9 . . ?
C41 C40 C39 119.1(2) . . ?
C41 C40 H40 120.5 . . ?
C39 C40 H40 120.5 . . ?
C40 C41 C42 120.7(3) . . ?
C40 C41 H41 119.6 . . ?
C42 C41 H41 119.6 . . ?
C41 C42 C37 121.3(2) . . ?
C41 C42 H42 119.4 . . ?
C37 C42 H42 119.4 . . ?
C44 C43 C48 117.3(2) . . ?
C44 C43 C8 124.5(2) . . ?
C48 C43 C8 118.1(2) . . ?
C43 C44 C45 120.6(2) . . ?
C43 C44 H44 119.7 . . ?
C45 C44 H44 119.7 . . ?
C46 C45 C44 120.9(2) . . ?
C46 C45 H45 119.6 . . ?
C44 C45 H45 119.6 . . ?
C45 C46 C47 119.3(2) . . ?
C45 C46 H46 120.3 . . ?
C47 C46 H46 120.3 . . ?
C46 C47 C48 120.0(2) . . ?
C46 C47 H47 120.0 . . ?
C48 C47 H47 120.0 . . ?
C47 C48 C43 121.8(2) . . ?
C47 C48 H48 119.1 . . ?
C43 C48 H48 119.1 . . ?
C54 C49 C50 118.7(2) . . ?
C54 C49 C9 120.3(2) . . ?
C50 C49 C9 121.0(2) . . ?
C51 C50 C49 119.9(3) . . ?
C51 C50 H50 120.0 . . ?
C49 C50 H50 120.0 . . ?
C52 C51 C50 120.7(3) . . ?
C52 C51 H51 119.7 . . ?
C50 C51 H51 119.7 . . ?
C51 C52 C53 119.8(3) . . ?
C51 C52 H52 120.1 . . ?
C53 C52 H52 120.1 . . ?
C52 C53 C54 119.9(3) . . ?
C52 C53 H53 120.0 . . ?
C54 C53 H53 120.0 . . ?
C53 C54 C49 121.0(3) . . ?
C53 C54 H54 119.5 . . ?
C49 C54 H54 119.5 . . ?
C60 C55 C56 118.0(2) . . ?
C60 C55 C10 122.7(2) . . ?
C56 C55 C10 119.3(2) . . ?
C57 C56 C55 121.2(2) . . ?
C57 C56 H56 119.4 . . ?
C55 C56 H56 119.4 . . ?
C56 C57 C58 119.9(3) . . ?
C56 C57 H57 120.1 . . ?
C58 C57 H57 120.1 . . ?
C57 C58 C59 119.8(2) . . ?
C57 C58 H58 120.1 . . ?
C59 C58 H58 120.1 . . ?
C58 C59 C60 120.2(2) . . ?
C58 C59 H59 119.9 . . ?
C60 C59 H59 119.9 . . ?
C59 C60 C55 120.9(2) . . ?
C59 C60 H60 119.5 . . ?
C55 C60 H60 119.5 . . ?
C66 C61 C62 118.3(2) . . ?
C66 C61 C11 121.8(2) . . ?
C62 C61 C11 119.9(2) . . ?
C63 C62 C61 121.0(2) . . ?
C63 C62 H62 119.5 . . ?
C61 C62 H62 119.5 . . ?
C64 C63 C62 120.0(3) . . ?
C64 C63 H63 120.0 . . ?
C62 C63 H63 120.0 . . ?
C65 C64 C63 119.5(2) . . ?
C65 C64 H64 120.2 . . ?
C63 C64 H64 120.2 . . ?
C64 C65 C66 120.8(3) . . ?
C64 C65 H65 119.6 . . ?
C66 C65 H65 119.6 . . ?
C65 C66 C61 120.3(3) . . ?
C65 C66 H66 119.8 . . ?
C61 C66 H66 119.8 . . ?
C72 C67 C68 117.7(2) . . ?
C72 C67 C12 123.7(2) . . ?
C68 C67 C12 118.6(2) . . ?
C69 C68 C67 121.0(2) . . ?
C69 C68 H68 119.5 . . ?
C67 C68 H68 119.5 . . ?
C70 C69 C68 120.7(2) . . ?
C70 C69 H69 119.6 . . ?
C68 C69 H69 119.6 . . ?
C69 C70 C71 118.9(2) . . ?
C69 C70 H70 120.6 . . ?
C71 C70 H70 120.6 . . ?
C72 C71 C70 120.5(3) . . ?
C72 C71 H71 119.8 . . ?
C70 C71 H71 119.8 . . ?
C71 C72 C67 121.3(3) . . ?
C71 C72 H72 119.4 . . ?
C67 C72 H72 119.4 . . ?
O2 N1 O1 122.94(19) . . ?
O2 N1 C73 118.50(15) . . ?
O1 N1 C73 118.57(15) . . ?
C74 C73 C78 120.0 . . ?
C74 C73 N1 120.14(10) . . ?
C78 C73 N1 119.85(10) . . ?
C73 C74 C75 120.0 . . ?
C73 C74 H74 120.0 . . ?
C75 C74 H74 120.0 . . ?
C76 C75 C74 120.0 . . ?
C76 C75 H75 120.0 . . ?
C74 C75 H75 120.0 . . ?
C75 C76 C77 120.0 . . ?
C75 C76 H76 120.0 . . ?
C77 C76 H76 120.0 . . ?
C76 C77 C78 120.0 . . ?
C76 C77 H77 120.0 . . ?
C78 C77 H77 120.0 . . ?
C77 C78 C73 120.0 . . ?
C77 C78 H78 120.0 . . ?
C73 C78 H78 120.0 . . ?
O1A N1A O2A 122.79(19) . . ?
O1A N1A C73A 118.75(16) . . ?
O2A N1A C73A 118.46(16) . . ?
C74A C73A C78A 120.0 . . ?
C74A C73A N1A 120.04(11) . . ?
C78A C73A N1A 119.88(11) . . ?
C75A C74A C73A 120.0 . . ?
C75A C74A H74A 120.0 . . ?
C73A C74A H74A 120.0 . . ?
C74A C75A C76A 120.0 . . ?
C74A C75A H75A 120.0 . . ?
C76A C75A H75A 120.0 . . ?
C75A C76A C77A 120.0 . . ?
C75A C76A H76A 120.0 . . ?
C77A C76A H76A 120.0 . . ?
C78A C77A C76A 120.0 . . ?
C78A C77A H77A 120.0 . . ?
C76A C77A H77A 120.0 . . ?
C77A C78A C73A 120.0 . . ?
C77A C78A H78A 120.0 . . ?
C73A C78A H78A 120.0 . . ?

loop_
_geom_bond_atom_site_label_1
_geom_bond_atom_site_label_2
_geom_bond_distance
_geom_bond_site_symmetry_2
_geom_bond_publ_flag
C1 C2 1.407(3) . ?
C1 C6 1.417(3) . ?
C1 C7 1.506(3) . ?
C2 C3 1.404(3) . ?
C2 C13 1.501(3) . ?
C3 C4 1.413(3) . ?
C3 C19 1.504(3) . ?
C4 C5 1.407(3) . ?
C4 C25 1.500(3) . ?
C5 C6 1.399(3) . ?
C5 C31 1.494(3) . ?
C6 C37 1.507(3) . ?
C7 C8 1.408(3) . ?
C7 C12 1.408(3) . ?
C8 C9 1.409(3) . ?
C8 C43 1.506(3) . ?
C9 C10 1.412(3) . ?
C9 C49 1.494(3) . ?
C10 C11 1.404(3) . ?
C10 C55 1.497(3) . ?
C11 C12 1.406(3) . ?
C11 C61 1.492(3) . ?
C12 C67 1.501(3) . ?
C13 C14 1.385(3) . ?
C13 C18 1.395(3) . ?
C14 C15 1.398(3) . ?
C14 H14 0.9500 . ?
C15 C16 1.383(4) . ?
C15 H15 0.9500 . ?
C16 C17 1.376(4) . ?
C16 H16 0.9500 . ?
C17 C18 1.391(3) . ?
C17 H17 0.9500 . ?
C18 H18 0.9500 . ?
C19 C20 1.384(4) . ?
C19 C24 1.388(4) . ?
C20 C21 1.398(4) . ?
C20 H20 0.9500 . ?
C21 C22 1.381(5) . ?
C21 H21 0.9500 . ?
C22 C23 1.369(5) . ?
C22 H22 0.9500 . ?
C23 C24 1.388(4) . ?
C23 H23 0.9500 . ?
C24 H24 0.9500 . ?
C25 C26 1.377(4) . ?
C25 C30 1.395(4) . ?
C26 C27 1.383(4) . ?
C26 H26 0.9500 . ?
C27 C28 1.380(5) . ?
C27 H27 0.9500 . ?
C28 C29 1.373(5) . ?
C28 H28 0.9500 . ?
C29 C30 1.388(4) . ?
C29 H29 0.9500 . ?
C30 H30 0.9500 . ?
C31 C36 1.381(4) . ?
C31 C32 1.393(4) . ?
C32 C33 1.393(4) . ?
C32 H32 0.9500 . ?
C33 C34 1.376(5) . ?
C33 H33 0.9500 . ?
C34 C35 1.379(5) . ?
C34 H34 0.9500 . ?
C35 C36 1.382(4) . ?
C35 H35 0.9500 . ?
C36 H36 0.9500 . ?
C37 C42 1.390(3) . ?
C37 C38 1.402(3) . ?
C38 C39 1.387(4) . ?
C38 H38 0.9500 . ?
C39 C40 1.385(4) . ?
C39 H39 0.9500 . ?
C40 C41 1.378(4) . ?
C40 H40 0.9500 . ?
C41 C42 1.386(4) . ?
C41 H41 0.9500 . ?
C42 H42 0.9500 . ?
C43 C44 1.393(3) . ?
C43 C48 1.396(3) . ?
C44 C45 1.393(4) . ?
C44 H44 0.9500 . ?
C45 C46 1.376(4) . ?
C45 H45 0.9500 . ?
C46 C47 1.377(4) . ?
C46 H46 0.9500 . ?
C47 C48 1.385(3) . ?
C47 H47 0.9500 . ?
C48 H48 0.9500 . ?
C49 C54 1.387(4) . ?
C49 C50 1.394(4) . ?
C50 C51 1.384(4) . ?
C50 H50 0.9500 . ?
C51 C52 1.378(5) . ?
C51 H51 0.9500 . ?
C52 C53 1.379(5) . ?
C52 H52 0.9500 . ?
C53 C54 1.381(4) . ?
C53 H53 0.9500 . ?
C54 H54 0.9500 . ?
C55 C60 1.388(3) . ?
C55 C56 1.402(3) . ?
C56 C57 1.382(4) . ?
C56 H56 0.9500 . ?
C57 C58 1.382(4) . ?
C57 H57 0.9500 . ?
C58 C59 1.387(4) . ?
C58 H58 0.9500 . ?
C59 C60 1.387(4) . ?
C59 H59 0.9500 . ?
C60 H60 0.9500 . ?
C61 C66 1.390(3) . ?
C61 C62 1.390(4) . ?
C62 C63 1.388(4) . ?
C62 H62 0.9500 . ?
C63 C64 1.379(4) . ?
C63 H63 0.9500 . ?
C64 C65 1.375(4) . ?
C64 H64 0.9500 . ?
C65 C66 1.388(4) . ?
C65 H65 0.9500 . ?
C66 H66 0.9500 . ?
C67 C72 1.385(4) . ?
C67 C68 1.395(3) . ?
C68 C69 1.381(3) . ?
C68 H68 0.9500 . ?
C69 C70 1.375(4) . ?
C69 H69 0.9500 . ?
C70 C71 1.386(4) . ?
C70 H70 0.9500 . ?
C71 C72 1.381(4) . ?
C71 H71 0.9500 . ?
C72 H72 0.9500 . ?
O1 N1 1.2203(10) . ?
O2 N1 1.2202(10) . ?
N1 C73 1.4627 . ?
C73 C74 1.3900 . ?
C73 C78 1.3900 . ?
C74 C75 1.3900 . ?
C74 H74 0.9500 . ?
C75 C76 1.3900 . ?
C75 H75 0.9500 . ?
C76 C77 1.3900 . ?
C76 H76 0.9500 . ?
C77 C78 1.3900 . ?
C77 H77 0.9500 . ?
C78 H78 0.9500 . ?
O1A N1A 1.2204(10) . ?
O2A N1A 1.2204(10) . ?
N1A C73A 1.4633 . ?
C73A C74A 1.3900 . ?
C73A C78A 1.3900 . ?
C74A C75A 1.3900 . ?
C74A H74A 0.9500 . ?
C75A C76A 1.3900 . ?
C75A H75A 0.9500 . ?
C76A C77A 1.3900 . ?
C76A H76A 0.9500 . ?
C77A C78A 1.3900 . ?
C77A H77A 0.9500 . ?
C78A H78A 0.9500 . ?

loop_
_geom_torsion_atom_site_label_1
_geom_torsion_atom_site_label_2
_geom_torsion_atom_site_label_3
_geom_torsion_atom_site_label_4
_geom_torsion
_geom_torsion_site_symmetry_1
_geom_torsion_site_symmetry_2
_geom_torsion_site_symmetry_3
_geom_torsion_site_symmetry_4
_geom_torsion_publ_flag
C6 C1 C2 C3 2.2(3) . . . . ?
C7 C1 C2 C3 177.6(2) . . . . ?
C6 C1 C2 C13 -173.4(2) . . . . ?
C7 C1 C2 C13 1.9(3) . . . . ?
C1 C2 C3 C4 -4.9(3) . . . . ?
C13 C2 C3 C4 170.8(2) . . . . ?
C1 C2 C3 C19 170.9(2) . . . . ?
C13 C2 C3 C19 -13.4(3) . . . . ?
C2 C3 C4 C5 3.7(3) . . . . ?
C19 C3 C4 C5 -172.1(2) . . . . ?
C2 C3 C4 C25 -173.4(2) . . . . ?
C19 C3 C4 C25 10.9(3) . . . . ?
C3 C4 C5 C6 0.2(3) . . . . ?
C25 C4 C5 C6 177.3(2) . . . . ?
C3 C4 C5 C31 -180.0(2) . . . . ?
C25 C4 C5 C31 -2.9(3) . . . . ?
C4 C5 C6 C1 -2.8(3) . . . . ?
C31 C5 C6 C1 177.4(2) . . . . ?
C4 C5 C6 C37 174.8(2) . . . . ?
C31 C5 C6 C37 -5.0(3) . . . . ?
C2 C1 C6 C5 1.6(3) . . . . ?
C7 C1 C6 C5 -174.2(2) . . . . ?
C2 C1 C6 C37 -176.0(2) . . . . ?
C7 C1 C6 C37 8.3(3) . . . . ?
C2 C1 C7 C8 104.8(3) . . . . ?
C6 C1 C7 C8 -79.6(3) . . . . ?
C2 C1 C7 C12 -84.0(3) . . . . ?
C6 C1 C7 C12 91.6(2) . . . . ?
C12 C7 C8 C9 -12.4(3) . . . . ?
C1 C7 C8 C9 158.7(2) . . . . ?
C12 C7 C8 C43 162.6(2) . . . . ?
C1 C7 C8 C43 -26.3(3) . . . . ?
C7 C8 C9 C10 2.2(3) . . . . ?
C43 C8 C9 C10 -172.9(2) . . . . ?
C7 C8 C9 C49 -176.8(2) . . . . ?
C43 C8 C9 C49 8.0(3) . . . . ?
C8 C9 C10 C11 8.6(3) . . . . ?
C49 C9 C10 C11 -172.3(2) . . . . ?
C8 C9 C10 C55 -167.7(2) . . . . ?
C49 C9 C10 C55 11.4(3) . . . . ?
C9 C10 C11 C12 -9.2(3) . . . . ?
C55 C10 C11 C12 167.0(2) . . . . ?
C9 C10 C11 C61 178.4(2) . . . . ?
C55 C10 C11 C61 -5.4(3) . . . . ?
C10 C11 C12 C7 -0.9(3) . . . . ?
C61 C11 C12 C7 171.5(2) . . . . ?
C10 C11 C12 C67 -179.2(2) . . . . ?
C61 C11 C12 C67 -6.7(3) . . . . ?
C8 C7 C12 C11 11.8(3) . . . . ?
C1 C7 C12 C11 -159.6(2) . . . . ?
C8 C7 C12 C67 -170.0(2) . . . . ?
C1 C7 C12 C67 18.6(3) . . . . ?
C3 C2 C13 C14 131.1(2) . . . . ?
C1 C2 C13 C14 -53.2(3) . . . . ?
C3 C2 C13 C18 -50.5(3) . . . . ?
C1 C2 C13 C18 125.1(2) . . . . ?
C18 C13 C14 C15 -1.1(4) . . . . ?
C2 C13 C14 C15 177.3(2) . . . . ?
C13 C14 C15 C16 1.0(4) . . . . ?
C14 C15 C16 C17 -0.1(4) . . . . ?
C15 C16 C17 C18 -0.7(4) . . . . ?
C16 C17 C18 C13 0.6(4) . . . . ?
C14 C13 C18 C17 0.3(4) . . . . ?
C2 C13 C18 C17 -178.1(2) . . . . ?
C2 C3 C19 C20 118.5(3) . . . . ?
C4 C3 C19 C20 -65.7(3) . . . . ?
C2 C3 C19 C24 -63.3(3) . . . . ?
C4 C3 C19 C24 112.4(3) . . . . ?
C24 C19 C20 C21 0.7(4) . . . . ?
C3 C19 C20 C21 178.8(2) . . . . ?
C19 C20 C21 C22 -0.8(4) . . . . ?
C20 C21 C22 C23 -0.1(5) . . . . ?
C21 C22 C23 C24 1.1(5) . . . . ?
C20 C19 C24 C23 0.3(4) . . . . ?
C3 C19 C24 C23 -178.0(2) . . . . ?
C22 C23 C24 C19 -1.2(4) . . . . ?
C5 C4 C25 C26 -65.6(3) . . . . ?
C3 C4 C25 C26 111.4(3) . . . . ?
C5 C4 C25 C30 114.1(3) . . . . ?
C3 C4 C25 C30 -68.9(3) . . . . ?
C30 C25 C26 C27 0.2(4) . . . . ?
C4 C25 C26 C27 179.9(3) . . . . ?
C25 C26 C27 C28 -0.5(5) . . . . ?
C26 C27 C28 C29 0.3(5) . . . . ?
C27 C28 C29 C30 0.1(5) . . . . ?
C28 C29 C30 C25 -0.4(4) . . . . ?
C26 C25 C30 C29 0.2(4) . . . . ?
C4 C25 C30 C29 -179.5(2) . . . . ?
C6 C5 C31 C36 -66.3(3) . . . . ?
C4 C5 C31 C36 113.8(3) . . . . ?
C6 C5 C31 C32 113.5(3) . . . . ?
C4 C5 C31 C32 -66.3(3) . . . . ?
C36 C31 C32 C33 -0.4(4) . . . . ?
C5 C31 C32 C33 179.7(2) . . . . ?
C31 C32 C33 C34 -1.1(4) . . . . ?
C32 C33 C34 C35 1.3(5) . . . . ?
C33 C34 C35 C36 0.1(5) . . . . ?
C32 C31 C36 C35 1.9(4) . . . . ?
C5 C31 C36 C35 -178.3(3) . . . . ?
C34 C35 C36 C31 -1.7(5) . . . . ?
C5 C6 C37 C42 117.8(3) . . . . ?
C1 C6 C37 C42 -64.6(3) . . . . ?
C5 C6 C37 C38 -61.8(3) . . . . ?
C1 C6 C37 C38 115.8(3) . . . . ?
C42 C37 C38 C39 2.6(4) . . . . ?
C6 C37 C38 C39 -177.7(2) . . . . ?
C37 C38 C39 C40 -2.4(4) . . . . ?
C38 C39 C40 C41 0.4(4) . . . . ?
C39 C40 C41 C42 1.2(4) . . . . ?
C40 C41 C42 C37 -0.9(4) . . . . ?
C38 C37 C42 C41 -1.0(4) . . . . ?
C6 C37 C42 C41 179.4(2) . . . . ?
C7 C8 C43 C44 59.0(3) . . . . ?
C9 C8 C43 C44 -126.0(3) . . . . ?
C7 C8 C43 C48 -121.2(2) . . . . ?
C9 C8 C43 C48 53.8(3) . . . . ?
C48 C43 C44 C45 -1.3(4) . . . . ?
C8 C43 C44 C45 178.5(2) . . . . ?
C43 C44 C45 C46 0.6(4) . . . . ?
C44 C45 C46 C47 0.6(4) . . . . ?
C45 C46 C47 C48 -1.2(4) . . . . ?
C46 C47 C48 C43 0.4(4) . . . . ?
C44 C43 C48 C47 0.8(4) . . . . ?
C8 C43 C48 C47 -179.0(2) . . . . ?
C8 C9 C49 C54 -120.2(3) . . . . ?
C10 C9 C49 C54 60.7(3) . . . . ?
C8 C9 C49 C50 60.2(3) . . . . ?
C10 C9 C49 C50 -118.9(3) . . . . ?
C54 C49 C50 C51 0.1(4) . . . . ?
C9 C49 C50 C51 179.7(2) . . . . ?
C49 C50 C51 C52 0.7(4) . . . . ?
C50 C51 C52 C53 -1.0(5) . . . . ?
C51 C52 C53 C54 0.4(5) . . . . ?
C52 C53 C54 C49 0.4(4) . . . . ?
C50 C49 C54 C53 -0.6(4) . . . . ?
C9 C49 C54 C53 179.8(2) . . . . ?
C11 C10 C55 C60 62.0(3) . . . . ?
C9 C10 C55 C60 -121.8(3) . . . . ?
C11 C10 C55 C56 -115.8(3) . . . . ?
C9 C10 C55 C56 60.4(3) . . . . ?
C60 C55 C56 C57 0.5(4) . . . . ?
C10 C55 C56 C57 178.5(2) . . . . ?
C55 C56 C57 C58 0.1(4) . . . . ?
C56 C57 C58 C59 -0.3(4) . . . . ?
C57 C58 C59 C60 -0.1(4) . . . . ?
C58 C59 C60 C55 0.7(4) . . . . ?
C56 C55 C60 C59 -1.0(4) . . . . ?
C10 C55 C60 C59 -178.8(2) . . . . ?
C10 C11 C61 C66 -107.3(3) . . . . ?
C12 C11 C61 C66 80.4(3) . . . . ?
C10 C11 C61 C62 72.5(3) . . . . ?
C12 C11 C61 C62 -99.9(3) . . . . ?
C66 C61 C62 C63 -1.1(4) . . . . ?
C11 C61 C62 C63 179.2(2) . . . . ?
C61 C62 C63 C64 -1.1(4) . . . . ?
C62 C63 C64 C65 1.9(4) . . . . ?
C63 C64 C65 C66 -0.4(4) . . . . ?
C64 C65 C66 C61 -1.9(4) . . . . ?
C62 C61 C66 C65 2.6(4) . . . . ?
C11 C61 C66 C65 -177.7(2) . . . . ?
C11 C12 C67 C72 102.4(3) . . . . ?
C7 C12 C67 C72 -75.8(3) . . . . ?
C11 C12 C67 C68 -76.3(3) . . . . ?
C7 C12 C67 C68 105.4(3) . . . . ?
C72 C67 C68 C69 -0.7(4) . . . . ?
C12 C67 C68 C69 178.1(2) . . . . ?
C67 C68 C69 C70 0.1(4) . . . . ?
C68 C69 C70 C71 0.4(4) . . . . ?
C69 C70 C71 C72 -0.2(5) . . . . ?
C70 C71 C72 C67 -0.5(5) . . . . ?
C68 C67 C72 C71 0.9(4) . . . . ?
C12 C67 C72 C71 -177.9(3) . . . . ?
O2 N1 C73 C74 6.8(4) . . . . ?
O1 N1 C73 C74 -173.2(4) . . . . ?
O2 N1 C73 C78 -172.5(4) . . . . ?
O1 N1 C73 C78 7.5(4) . . . . ?
C78 C73 C74 C75 0.0 . . . . ?
N1 C73 C74 C75 -179.3(4) . . . . ?
C73 C74 C75 C76 0.0 . . . . ?
C74 C75 C76 C77 0.0 . . . . ?
C75 C76 C77 C78 0.0 . . . . ?
C76 C77 C78 C73 0.0 . . . . ?
C74 C73 C78 C77 0.0 . . . . ?
N1 C73 C78 C77 179.3(4) . . . . ?
O1A N1A C73A C74A -171.4(10) . . . . ?
O2A N1A C73A C74A 8.6(10) . . . . ?
O1A N1A C73A C78A 5.2(14) . . . . ?
O2A N1A C73A C78A -174.8(14) . . . . ?
C78A C73A C74A C75A 0.0 . . . . ?
N1A C73A C74A C75A 176.6(12) . . . . ?
C73A C74A C75A C76A 0.0 . . . . ?
C74A C75A C76A C77A 0.0 . . . . ?
C75A C76A C77A C78A 0.0 . . . . ?
C76A C77A C78A C73A 0.0 . . . . ?
C74A C73A C78A C77A 0.0 . . . . ?
N1A C73A C78A C77A -176.6(12) . . . . ?
